data_4116207
loop_
_publ_author_name
'Paola Gilli'
'Valerio Bertolasi'
'Valeria Ferretti'
'Gastone Gilli'

_publ_section_title
;
 Evidence for Intramolecular N-H...O Resonance-Assisted Hydrogen Bonding
 in \b-Enaminones and Related Heterodienes. A Combined Crystal-Structural,
 IR and NMR Spectroscopic, and Quantum-Mechanical Investigation
;
_journal_name_full 'Journal of the American Chemical Society'
_journal_page_first 10405
_journal_page_last 10417
_journal_paper_doi 10.1021/ja000921+
_journal_volume 122
_journal_year 2000
_chemical_compound_source ' ......'
_chemical_formula_analytical 'C11 H13 N1 O2'
_chemical_formula_sum 'C11 H13 N O2'
_chemical_formula_weight 191.23
_chemical_name_systematic
; 
o-Acetoacetotoluidide
;
_space_group_IT_number 14
_symmetry_cell_setting monoclinic
_symmetry_Int_Tables_number 14
_symmetry_space_group_name_Hall '-P 2ybc'
_symmetry_space_group_name_H-M 'P 1 21/c 1'
_atom_sites_solution_hydrogens difmap
_atom_sites_solution_primary direct
_atom_sites_solution_secondary Fourier
_cell_angle_alpha 90.00(0)
_cell_angle_beta 100.44(1)
_cell_angle_gamma 90.00(0)
_cell_formula_units_Z 4.00
_cell_length_a 7.502(1)
_cell_length_b 12.181(3)
_cell_length_c 10.846(1)
_cell_measurement_radiation 'Mo K\a'
_cell_measurement_reflns_used 25
_cell_measurement_temperature 295
_cell_measurement_theta_max 13
_cell_measurement_theta_min 9
_cell_measurement_wavelength 0.71069
_cell_volume 974.7(3)
_diffrn_ambient_temperature 295
_diffrn_measurement_device_type 'Enraf-Nonius CAD4 diffractometer'
_diffrn_measurement_method \w/2\q
_diffrn_radiation_monochromator graphite
_diffrn_radiation_source 'fine focus sealed tube'
_diffrn_radiation_type 'Mo K\a'
_diffrn_radiation_wavelength 0.71069
_diffrn_reflns_av_R_equivalents 0.014
_diffrn_reflns_limit_h_max 9
_diffrn_reflns_limit_h_min -9
_diffrn_reflns_limit_k_max 16
_diffrn_reflns_limit_k_min 0
_diffrn_reflns_limit_l_max 14
_diffrn_reflns_limit_l_min 0
_diffrn_reflns_number 2463
_diffrn_reflns_reduction_process ' ......'
_diffrn_reflns_theta_max 28
_diffrn_reflns_theta_min 2
_diffrn_standards_decay_% 0
_diffrn_standards_interval_time 120
_diffrn_standards_number 3
_exptl_absorpt_coefficient_mu 0.0900
_exptl_absorpt_correction_type none
_exptl_crystal_colour colourless
_exptl_crystal_density_diffrn 1.3031
_exptl_crystal_description ' ......'
_exptl_crystal_F_000 408.0
_exptl_crystal_size_max 0.39
_exptl_crystal_size_mid 0.31
_exptl_crystal_size_min 0.17
_refine_diff_density_max 0.16
_refine_diff_density_min -0.11
_refine_ls_extinction_method none
_refine_ls_goodness_of_fit_ref 1.70
_refine_ls_hydrogen_treatment refall
_refine_ls_matrix_type full
_refine_ls_number_parameters 179
_refine_ls_number_reflns 1366
_refine_ls_R_factor_gt 0.044
_refine_ls_shift/su_max 0.02
_refine_ls_structure_factor_coef F
_refine_ls_weighting_details 'w= 4F^2^/(\s^2^(I) + (0.04F^2^)^2^)'
_refine_ls_weighting_scheme calc
_refine_ls_wR_factor_ref 0.053
_reflns_number_gt 1366
_reflns_number_total 2344
_reflns_threshold_expression >3sigma(I)
_cod_data_source_file ja0009212B_09.cif
_cod_data_source_block (f)
_cod_depositor_comments
;
The following automatic conversions were performed:

'_refine_ls_weighting_scheme' value 'calc w= 4F^2^/(\s^2^(I) +
(0.04F^2^)^2^)' was changed to 'calc'. New tag
'_refine_ls_weighting_details' was created. The value of the new tag
was set to 'w= 4F^2^/(\s^2^(I) + (0.04F^2^)^2^)'.

Automatic conversion script
Id: cif_fix_values 3143 2015-03-26 13:38:13Z robertas 

The following automatic conversions were performed:

'_atom_sites_solution_primary' value 'direct methods' was changed to
'direct'.

Automatic conversion script
Id: cif_fix_values 6452 2018-10-05 10:23:21Z andrius 
;
_cod_original_sg_symbol_H-M ' P 1 21/c 1 '
_cod_original_formula_sum 'C11 H13 N1 O2 '
_cod_database_code 4116207

loop_
_symmetry_equiv_pos_as_xyz
x,y,z
-x,-y,-z
-x,y+1/2,-z+1/2
x,-y+1/2,z+1/2

loop_
_atom_site_label
_atom_site_fract_x
_atom_site_fract_y
_atom_site_fract_z
_atom_site_U_iso_or_equiv
_atom_site_adp_type
_atom_site_type_symbol
O1 0.2762(2) -0.2225(1) 0.0894(1) 0.0548(4) Uani O
O2 0.0662(2) -0.0266(1) -0.2230(1) 0.0671(5) Uani O
N1 0.2252(2) -0.0232(1) -0.0240(1) 0.0388(4) Uani N
C1 0.2038(3) -0.2635(2) -0.0088(2) 0.0403(5) Uani C
C2 0.1865(3) -0.3855(2) -0.0214(2) 0.0591(7) Uani C
C3 0.1267(2) -0.1975(2) -0.1236(2) 0.0408(6) Uani C
C4 0.1364(2) -0.0737(2) -0.1279(2) 0.0392(5) Uani C
C5 0.2568(2) 0.0894(2) -0.0007(1) 0.0348(5) Uani C
C6 0.1931(3) 0.1707(2) -0.0872(2) 0.0444(6) Uani C
C7 0.2261(3) 0.2797(2) -0.0586(2) 0.0498(7) Uani C
C8 0.3234(3) 0.3096(2) 0.0569(2) 0.0513(6) Uani C
C9 0.3880(3) 0.2285(2) 0.1431(2) 0.0454(6) Uani C
C10 0.3567(2) 0.1186(2) 0.1175(1) 0.0369(5) Uani C
C11 0.4238(3) 0.0331(2) 0.2141(2) 0.0495(6) Uani C
H1 0.2659(24) -0.0738(18) 0.0396(17) 0.0644(59) Uiso H
H21 0.1011(35) -0.4039(21) -0.0863(24) 0.1162(89) Uiso H
H22 0.1713(28) -0.4208(19) 0.0599(19) 0.0869(72) Uiso H
H23 0.3014(39) -0.4234(27) -0.0265(26) 0.139(10) Uiso H
H31 0.1741(29) -0.2285(18) -0.1946(17) 0.0768(66) Uiso H
H32 0.0036(25) -0.2185(17) -0.1504(16) 0.0648(60) Uiso H
H6 0.1297(22) 0.1492(17) -0.1662(15) 0.0527(53) Uiso H
H7 0.1786(23) 0.3390(16) -0.1170(16) 0.0564(55) Uiso H
H8 0.3465(24) 0.3840(16) 0.0771(16) 0.0619(57) Uiso H
H9 0.4532(23) 0.2461(16) 0.2202(14) 0.0517(53) Uiso H
H111 0.5038(25) -0.0226(18) 0.1831(17) 0.0723(64) Uiso H
H112 0.3180(28) -0.0075(19) 0.2372(19) 0.0816(68) Uiso H
H113 0.4884(27) 0.0708(19) 0.2894(18) 0.0796(69) Uiso H

loop_
_atom_site_aniso_label
_atom_site_aniso_U_11
_atom_site_aniso_U_22
_atom_site_aniso_U_33
_atom_site_aniso_U_23
_atom_site_aniso_U_13
_atom_site_aniso_U_12
O1 0.0736(9) 0.0435(7) 0.0392(6) 0.0016(6) -0.0115(6) -0.0013(7)
O2 0.1010(11) 0.0481(8) 0.0394(7) 0.0037(7) -0.0215(7) -0.0028(8)
N1 0.0498(8) 0.0348(8) 0.0286(6) 0.0006(6) -0.0017(6) 0.0012(7)
C1 0.0410(9) 0.0390(9) 0.0398(8) -0.0012(8) 0.0047(8) 0.0023(8)
C2 0.0742(13) 0.0412(11) 0.0567(11) -0.0022(10) -0.0024(10) 0.0011(11)
C3 0.0455(10) 0.0410(10) 0.0332(8) -0.0037(8) 0.0001(8) -0.0007(8)
C4 0.0427(9) 0.0424(9) 0.0305(7) -0.0010(8) 0.0013(7) 0.0004(8)
C5 0.0365(8) 0.0368(9) 0.0314(7) 0.0000(7) 0.0071(6) -0.0005(7)
C6 0.0544(11) 0.0432(10) 0.0327(8) 0.0033(8) 0.0001(8) 0.0007(9)
C7 0.0605(12) 0.0395(10) 0.0480(9) 0.0064(9) 0.0064(9) -0.0004(10)
C8 0.0568(12) 0.0392(10) 0.0569(10) -0.0040(9) 0.0080(9) -0.0069(9)
C9 0.0436(10) 0.0489(11) 0.0410(9) -0.0074(9) 0.0002(8) -0.0059(9)
C10 0.0348(8) 0.0426(10) 0.0322(7) -0.0011(8) 0.0032(7) -0.0003(8)
C11 0.0551(11) 0.0517(11) 0.0364(8) -0.0016(9) -0.0057(8) 0.0051(10)

loop_
_atom_type_symbol
_atom_type_number_in_cell
_atom_type_description
_atom_type_scat_dispersion_real
_atom_type_scat_dispersion_imag
_atom_type_scat_source
'O ' 8 'Oxygen      ' 0.0106 0.0060 'Int. Tab. C, 4.2.6.8, 6.1.1.4'
'N ' 4 'Nitrogen    ' 0.0061 0.0033 'Int. Tab. C, 4.2.6.8, 6.1.1.4'
'C ' 44 'Carbon      ' 0.0033 0.0016 'Int. Tab. C, 4.2.6.8, 6.1.1.4'
'H ' 52 'Hydrogen    ' 0.0000 0.0000 'Int. Tab. C, 4.2.6.8, 6.1.1.4'

loop_
_geom_angle_atom_site_label_1
_geom_angle_atom_site_label_2
_geom_angle_atom_site_label_3
_geom_angle
_geom_angle_publ_flag
C4 N1 C5 129.6(2) yes
C4 N1 H1 111(1) yes
C5 N1 H1 119(1) yes
O1 C1 C2 120.5(2) yes
O1 C1 C3 123.4(2) yes
C2 C1 C3 116.2(2) yes
C1 C2 H21 111(2) yes
C1 C2 H22 112(1) yes
C1 C2 H23 114(2) yes
H21 C2 H22 114(2) yes
H21 C2 H23 110(2) yes
H22 C2 H23 95(2) yes
C1 C3 C4 123.0(2) yes
C1 C3 H31 108(1) yes
C1 C3 H32 108(1) yes
C4 C3 H31 110(1) yes
C4 C3 H32 108(1) yes
H31 C3 H32 97(2) yes
O2 C4 N1 124.5(2) yes
O2 C4 C3 118.9(2) yes
N1 C4 C3 116.7(2) yes
N1 C5 C6 123.2(2) yes
N1 C5 C10 117.1(2) yes
C6 C5 C10 119.7(1) yes
C5 C6 C7 120.7(2) yes
C5 C6 H6 118(1) yes
C7 C6 H6 121(1) yes
C6 C7 C8 120.3(2) yes
C6 C7 H7 122(1) yes
C8 C7 H7 117(1) yes
C7 C8 C9 119.1(2) yes
C7 C8 H8 121(1) yes
C9 C8 H8 120(1) yes
C8 C9 C10 122.0(2) yes
C8 C9 H9 121(1) yes
C10 C9 H9 117(1) yes
C5 C10 C9 118.2(2) yes
C5 C10 C11 121.1(1) yes
C9 C10 C11 120.7(2) yes
C10 C11 H111 112(1) yes
C10 C11 H112 110(1) yes
C10 C11 H113 108(1) yes
H111 C11 H112 107(2) yes
H111 C11 H113 111(2) yes
H112 C11 H113 108(2) yes

loop_
_geom_bond_atom_site_label_1
_geom_bond_atom_site_label_2
_geom_bond_distance
_geom_bond_publ_flag
O1 C1 1.212(2) yes
O2 C4 1.214(2) yes
N1 C4 1.349(2) yes
N1 C5 1.407(2) yes
N1 H1 0.93(1) yes
C1 C2 1.495(3) yes
C1 C3 1.507(2) yes
C2 H21 0.89(2) yes
C2 H22 1.01(2) yes
C2 H23 0.99(3) yes
C3 C4 1.511(3) yes
C3 H31 0.98(2) yes
C3 H32 0.95(1) yes
C5 C6 1.389(2) yes
C5 C10 1.408(2) yes
C6 C7 1.375(3) yes
C6 H6 0.94(1) yes
C7 C8 1.380(3) yes
C7 H7 0.98(1) yes
C8 C9 1.385(3) yes
C8 H8 0.94(1) yes
C9 C10 1.378(3) yes
C9 H9 0.91(1) yes
C10 C11 1.499(3) yes
C11 H111 1.00(2) yes
C11 H112 1.01(2) yes
C11 H113 0.99(1) yes

loop_
_geom_hbond_atom_site_label_D
_geom_hbond_atom_site_label_H
_geom_hbond_atom_site_label_A
_geom_hbond_distance_DH
_geom_hbond_distance_HA
_geom_hbond_distance_DA
_geom_hbond_angle_DHA
_geom_hbond_site_symmetry_A
_geom_hbond_publ_flag
N1 H1 O1 0.94(2) 1.89(2) 2.717(2) 147(2) 1_555 yes
C6 H6 O2 0.94(1) 2.26(2) 2.889(2) 124(1) 1_555 ?

loop_
_geom_torsion_atom_site_label_1
_geom_torsion_atom_site_label_2
_geom_torsion_atom_site_label_3
_geom_torsion_atom_site_label_4
_geom_torsion
_geom_torsion_publ_flag
C5 N1 C4 O2 0.2(3) yes
C5 N1 C4 C3 179.7(2) yes
H1 N1 C4 O2 178(1) yes
H1 N1 C4 C3 -1(1) yes
C4 N1 C5 C6 1.3(3) yes
C4 N1 C5 C10 -179.4(2) yes
H1 N1 C5 C6 -175(1) yes
H1 N1 C5 C10 3(1) yes
O1 C1 C2 H21 161(2) no
O1 C1 C2 H22 33(1) no
O1 C1 C2 H23 -73(2) no
C3 C1 C2 H21 -18(2) no
C3 C1 C2 H22 -146(1) no
C3 C1 C2 H23 106(2) no
O1 C1 C3 C4 1.5(3) yes
O1 C1 C3 H31 130(1) no
O1 C1 C3 H32 -125(1) no
C2 C1 C3 C4 -178.6(2) yes
C2 C1 C3 H31 -49(1) no
C2 C1 C3 H32 54(1) no
C1 C3 C4 O2 -177.9(2) yes
C1 C3 C4 N1 2.6(3) yes
H31 C3 C4 O2 54(1) no
H31 C3 C4 N1 -124(1) no
H32 C3 C4 O2 -50(1) no
H32 C3 C4 N1 130(1) no
N1 C5 C6 C7 179.1(2) yes
N1 C5 C6 H6 -1(1) no
C10 C5 C6 C7 -0.2(3) yes
C10 C5 C6 H6 178(1) no
N1 C5 C10 C9 -179.4(2) yes
N1 C5 C10 C11 -0.7(2) yes
C6 C5 C10 C9 -0.1(3) yes
C6 C5 C10 C11 178.6(2) yes
C5 C6 C7 C8 0.1(3) yes
C5 C6 C7 H7 -177(1) no
H6 C6 C7 C8 -177(1) no
H6 C6 C7 H7 4(2) no
C6 C7 C8 C9 0.3(3) yes
C6 C7 C8 H8 180(1) no
H7 C7 C8 C9 178(1) no
H7 C7 C8 H8 -1(2) no
C7 C8 C9 C10 -0.6(3) yes
C7 C8 C9 H9 180(1) no
H8 C8 C9 C10 180(1) no
H8 C8 C9 H9 0(2) no
C8 C9 C10 C5 0.5(3) yes
C8 C9 C10 C11 -178.2(2) yes
H9 C9 C10 C5 -179(1) no
H9 C9 C10 C11 1(1) no
C5 C10 C11 H111 58(1) no
C5 C10 C11 H112 -61(1) no
C5 C10 C11 H113 -178(1) no
C9 C10 C11 H111 -122(1) no
C9 C10 C11 H112 117(1) no
C9 C10 C11 H113 0(1) no
